data_7120329
loop_
_publ_author_name
'Zhang, Hongyu'
'Liu, Huapeng'
'Cheng, Xiao'
'Zhang, houyu'
'Wang, Yue'
'Yamaguchi, Shigehiro'

_publ_section_title
;
 ESIPT-Active Organic Compounds with White Luminescence Based on
 Crystallization-Induced Keto Emission (CIKE)
;
_journal_name_full 'Chem. Commun.'
_journal_paper_doi 10.1039/C7CC03758A
_journal_year 2017
_chemical_formula_sum 'C17 H16 F N3 O'
_chemical_formula_weight 297.33
_chemical_name_systematic 3
_space_group_IT_number 14
_symmetry_cell_setting monoclinic
_symmetry_space_group_name_Hall '-P 2ybc'
_symmetry_space_group_name_H-M 'P 1 21/c 1'
_atom_sites_solution_hydrogens geom
_atom_sites_solution_primary direct
_atom_sites_solution_secondary difmap
_audit_creation_method SHELXL-97
_audit_update_record
;
2015-08-03 deposited with the CCDC.
2017-06-22 downloaded from the CCDC.
;
_cell_angle_alpha 90.00
_cell_angle_beta 94.29(2)
_cell_angle_gamma 90.00
_cell_formula_units_Z 4
_cell_length_a 6.2423(18)
_cell_length_b 7.698(4)
_cell_length_c 30.617(9)
_cell_measurement_temperature 293(2)
_cell_volume 1467.1(10)
_computing_cell_refinement 'Bruker SMART'
_computing_data_collection 'Bruker SMART'
_computing_data_reduction 'Bruker SHELXTL'
_computing_molecular_graphics 'Bruker SHELXTL'
_computing_publication_material 'Bruker SHELXTL'
_computing_structure_refinement 'SHELXL-97 (Sheldrick, 1997)'
_computing_structure_solution 'SHELXS-97 (Sheldrick, 1990)'
_diffrn_ambient_temperature 293(2)
_diffrn_measured_fraction_theta_full 0.804
_diffrn_measured_fraction_theta_max 0.804
_diffrn_measurement_device_type 'CCD area detector'
_diffrn_measurement_method 'phi and omega scans'
_diffrn_radiation_monochromator graphite
_diffrn_radiation_source 'fine-focus sealed tube'
_diffrn_radiation_type MoK\a
_diffrn_radiation_wavelength 0.71073
_diffrn_reflns_av_R_equivalents 0.0576
_diffrn_reflns_av_sigmaI/netI 0.0590
_diffrn_reflns_limit_h_max 7
_diffrn_reflns_limit_h_min -7
_diffrn_reflns_limit_k_max 2
_diffrn_reflns_limit_k_min -9
_diffrn_reflns_limit_l_max 33
_diffrn_reflns_limit_l_min -34
_diffrn_reflns_number 3863
_diffrn_reflns_theta_full 24.99
_diffrn_reflns_theta_max 24.99
_diffrn_reflns_theta_min 2.67
_exptl_absorpt_coefficient_mu 0.095
_exptl_absorpt_correction_T_max 0.9906
_exptl_absorpt_correction_T_min 0.9813
_exptl_crystal_colour colorless
_exptl_crystal_density_diffrn 1.346
_exptl_crystal_density_method 'not measured'
_exptl_crystal_description flaky
_exptl_crystal_F_000 624
_exptl_crystal_size_max 0.20
_exptl_crystal_size_mid 0.18
_exptl_crystal_size_min 0.10
_refine_diff_density_max 0.221
_refine_diff_density_min -0.193
_refine_diff_density_rms 0.055
_refine_ls_extinction_method none
_refine_ls_goodness_of_fit_ref 0.994
_refine_ls_hydrogen_treatment mixed
_refine_ls_matrix_type full
_refine_ls_number_parameters 234
_refine_ls_number_reflns 2080
_refine_ls_number_restraints 0
_refine_ls_restrained_S_all 0.994
_refine_ls_R_factor_all 0.0928
_refine_ls_R_factor_gt 0.0611
_refine_ls_shift/su_max 0.000
_refine_ls_shift/su_mean 0.000
_refine_ls_structure_factor_coef Fsqd
_refine_ls_weighting_details 'calc w=1/[\s^2^(Fo^2^)+(0.0924P)^2^+0.0000P] where P=(Fo^2^+2Fc^2^)/3'
_refine_ls_weighting_scheme calc
_refine_ls_wR_factor_gt 0.1523
_refine_ls_wR_factor_ref 0.1661
_reflns_number_gt 1293
_reflns_number_total 2080
_reflns_threshold_expression >2sigma(I)
_cod_data_source_file c7cc03758a2.cif
_cod_data_source_block y1
_cod_original_sg_symbol_H-M P2(1)/c
_cod_database_code 7120329

loop_
_symmetry_equiv_pos_as_xyz
'x, y, z'
'-x, y+1/2, -z+1/2'
'-x, -y, -z'
'x, -y-1/2, z-1/2'

loop_
_atom_site_label
_atom_site_type_symbol
_atom_site_fract_x
_atom_site_fract_y
_atom_site_fract_z
_atom_site_U_iso_or_equiv
_atom_site_adp_type
_atom_site_occupancy
_atom_site_symmetry_multiplicity
_atom_site_calc_flag
_atom_site_refinement_flags
F1 F -0.0844(4) 0.2092(3) 0.55628(7) 0.1092(9) Uani 1 1 d .
O1 O -0.3972(4) 0.4675(4) 0.42923(9) 0.0900(9) Uani 1 1 d .
H1 H -0.3786 0.4821 0.4033 0.135 Uiso 1 1 calc R
N1 N -0.1859(4) 0.4687(4) 0.35802(9) 0.0704(9) Uani 1 1 d .
N2 N -0.1194(4) 0.4842(3) 0.31729(9) 0.0660(8) Uani 1 1 d .
H2A H -0.2059 0.5409 0.2947 0.099 Uiso 1 1 d .
N3 N 0.4925(4) 0.4016(3) 0.15430(8) 0.0609(8) Uani 1 1 d .
C1 C -0.2262(5) 0.3809(4) 0.44892(11) 0.0597(9) Uani 1 1 d .
C2 C -0.2406(6) 0.3365(5) 0.49232(12) 0.0708(10) Uani 1 1 d .
H2 H -0.371(6) 0.365(4) 0.5072(11) 0.092(11) Uiso 1 1 d .
C3 C -0.0713(7) 0.2517(5) 0.51340(11) 0.0726(10) Uani 1 1 d .
C4 C 0.1128(7) 0.2082(5) 0.49434(12) 0.0734(11) Uani 1 1 d .
H4 H 0.244(6) 0.146(5) 0.5119(13) 0.104(13) Uiso 1 1 d .
C5 C 0.1208(6) 0.2537(4) 0.45061(11) 0.0640(9) Uani 1 1 d .
H5 H 0.243(5) 0.234(4) 0.4354(10) 0.071(9) Uiso 1 1 d .
C6 C -0.0465(5) 0.3391(4) 0.42663(10) 0.0494(8) Uani 1 1 d .
C7 C -0.0282(5) 0.3816(3) 0.38077(10) 0.0490(8) Uani 1 1 d .
C8 C 0.1346(5) 0.3411(4) 0.35337(10) 0.0498(8) Uani 1 1 d .
H8 H 0.271(4) 0.294(4) 0.3614(9) 0.053(8) Uiso 1 1 d .
C9 C 0.0729(5) 0.4083(3) 0.31257(10) 0.0469(8) Uani 1 1 d .
C10 C 0.1786(4) 0.4075(3) 0.27177(9) 0.0422(7) Uani 1 1 d .
C11 C 0.0934(5) 0.4912(4) 0.23392(11) 0.0532(9) Uani 1 1 d .
H11 H -0.037(4) 0.539(4) 0.2343(9) 0.055(8) Uiso 1 1 d .
C12 C 0.1948(5) 0.4892(4) 0.19590(13) 0.0554(9) Uani 1 1 d .
H12 H 0.128(5) 0.530(4) 0.1713(11) 0.068(11) Uiso 1 1 d .
C13 C 0.3883(4) 0.4017(3) 0.19222(9) 0.0459(8) Uani 1 1 d .
C14 C 0.4743(5) 0.3158(3) 0.23049(10) 0.0501(8) Uani 1 1 d .
H14 H 0.604(4) 0.251(4) 0.2278(9) 0.056(8) Uiso 1 1 d .
C15 C 0.3709(5) 0.3211(3) 0.26825(11) 0.0476(8) Uani 1 1 d .
H3 H 0.433(4) 0.269(4) 0.2948(9) 0.049(8) Uiso 1 1 d .
C16 C 0.6718(6) 0.2891(5) 0.14909(11) 0.0875(13) Uani 1 1 d .
H16A H 0.7788 0.3071 0.1728 0.131 Uiso 1 1 calc R
H16B H 0.7319 0.3144 0.1218 0.131 Uiso 1 1 calc R
H16C H 0.6246 0.1704 0.1491 0.131 Uiso 1 1 calc R
C17 C 0.3844(6) 0.4666(5) 0.11428(12) 0.0853(12) Uani 1 1 d .
H17A H 0.2585 0.3981 0.1068 0.128 Uiso 1 1 calc R
H17B H 0.4794 0.4596 0.0911 0.128 Uiso 1 1 calc R
H17C H 0.3436 0.5855 0.1183 0.128 Uiso 1 1 calc R

loop_
_atom_site_aniso_label
_atom_site_aniso_U_11
_atom_site_aniso_U_22
_atom_site_aniso_U_33
_atom_site_aniso_U_23
_atom_site_aniso_U_13
_atom_site_aniso_U_12
F1 0.147(2) 0.1139(19) 0.0699(15) 0.0180(12) 0.0313(15) 0.0147(16)
O1 0.0715(15) 0.122(2) 0.078(2) 0.0065(17) 0.0143(15) 0.0250(16)
N1 0.0670(17) 0.089(2) 0.055(2) -0.0017(15) 0.0049(17) 0.0174(16)
N2 0.0642(16) 0.0746(18) 0.059(2) 0.0016(14) 0.0032(16) 0.0170(14)
N3 0.0702(17) 0.0575(16) 0.0545(19) 0.0062(12) 0.0015(16) 0.0119(13)
C1 0.062(2) 0.0552(18) 0.062(2) -0.0053(16) 0.0056(19) -0.0012(16)
C2 0.078(2) 0.068(2) 0.068(3) -0.0031(19) 0.020(2) -0.0007(19)
C3 0.104(3) 0.065(2) 0.051(2) -0.0001(17) 0.018(2) -0.008(2)
C4 0.093(3) 0.070(2) 0.057(3) 0.0087(18) 0.006(3) 0.006(2)
C5 0.073(2) 0.0597(19) 0.060(3) -0.0042(17) 0.006(2) 0.0042(18)
C6 0.0568(18) 0.0409(15) 0.050(2) -0.0059(14) -0.0012(17) -0.0057(14)
C7 0.0540(18) 0.0385(15) 0.054(2) -0.0053(13) -0.0015(18) -0.0029(13)
C8 0.0517(18) 0.0390(15) 0.058(2) 0.0022(14) -0.0034(19) 0.0001(14)
C9 0.0524(17) 0.0317(13) 0.055(2) -0.0029(13) -0.0035(18) -0.0009(13)
C10 0.0490(16) 0.0280(13) 0.048(2) 0.0008(12) -0.0069(16) 0.0000(11)
C11 0.0539(18) 0.0429(16) 0.062(2) 0.0051(15) -0.0006(19) 0.0103(14)
C12 0.063(2) 0.0463(17) 0.055(2) 0.0105(15) -0.006(2) 0.0103(15)
C13 0.0525(17) 0.0321(13) 0.052(2) -0.0022(13) -0.0032(17) -0.0028(12)
C14 0.0536(18) 0.0405(15) 0.055(2) 0.0017(14) -0.0036(18) 0.0097(13)
C15 0.0574(19) 0.0412(15) 0.042(2) 0.0059(14) -0.0087(18) 0.0070(13)
C16 0.082(3) 0.112(3) 0.069(3) -0.004(2) 0.009(2) 0.028(2)
C17 0.099(3) 0.095(3) 0.062(3) 0.017(2) 0.009(2) 0.016(2)

loop_
_atom_type_symbol
_atom_type_description
_atom_type_scat_dispersion_real
_atom_type_scat_dispersion_imag
_atom_type_scat_source
C C 0.0033 0.0016 'International Tables Vol C Tables 4.2.6.8 and 6.1.1.4'
H H 0.0000 0.0000 'International Tables Vol C Tables 4.2.6.8 and 6.1.1.4'
N N 0.0061 0.0033 'International Tables Vol C Tables 4.2.6.8 and 6.1.1.4'
O O 0.0106 0.0060 'International Tables Vol C Tables 4.2.6.8 and 6.1.1.4'
F F 0.0171 0.0103 'International Tables Vol C Tables 4.2.6.8 and 6.1.1.4'

loop_
_geom_angle_atom_site_label_1
_geom_angle_atom_site_label_2
_geom_angle_atom_site_label_3
_geom_angle
C1 O1 H1 109.5
C7 N1 N2 105.0(2)
N1 N2 C9 113.4(3)
N1 N2 H2A 121.1
C9 N2 H2A 125.5
C13 N3 C16 121.2(3)
C13 N3 C17 119.8(3)
C16 N3 C17 115.7(3)
O1 C1 C2 116.2(3)
O1 C1 C6 122.0(3)
C2 C1 C6 121.8(4)
C3 C2 C1 118.0(3)
C3 C2 H2 122(2)
C1 C2 H2 120(2)
F1 C3 C2 118.1(3)
F1 C3 C4 117.7(4)
C2 C3 C4 124.1(3)
C3 C4 C5 116.2(4)
C3 C4 H4 122(2)
C5 C4 H4 121(2)
C4 C5 C6 123.2(3)
C4 C5 H5 121.8(19)
C6 C5 H5 115.0(19)
C1 C6 C5 116.7(3)
C1 C6 C7 123.0(3)
C5 C6 C7 120.3(3)
N1 C7 C8 109.7(3)
N1 C7 C6 120.4(3)
C8 C7 C6 129.9(3)
C9 C8 C7 107.1(3)
C9 C8 H8 124.6(17)
C7 C8 H8 127.7(17)
N2 C9 C8 104.8(3)
N2 C9 C10 123.8(3)
C8 C9 C10 131.4(3)
C15 C10 C11 115.8(3)
C15 C10 C9 121.4(3)
C11 C10 C9 122.8(2)
C12 C11 C10 122.0(3)
C12 C11 H11 119.8(18)
C10 C11 H11 117.9(18)
C11 C12 C13 122.3(3)
C11 C12 H12 119.8(19)
C13 C12 H12 117.2(19)
N3 C13 C12 122.5(3)
N3 C13 C14 121.7(2)
C12 C13 C14 115.8(3)
C15 C14 C13 120.8(3)
C15 C14 H14 123.0(16)
C13 C14 H14 116.2(16)
C14 C15 C10 123.2(3)
C14 C15 H3 121.0(15)
C10 C15 H3 115.7(15)
N3 C16 H16A 109.5
N3 C16 H16B 109.5
H16A C16 H16B 109.5
N3 C16 H16C 109.5
H16A C16 H16C 109.5
H16B C16 H16C 109.5
N3 C17 H17A 109.5
N3 C17 H17B 109.5
H17A C17 H17B 109.5
N3 C17 H17C 109.5
H17A C17 H17C 109.5
H17B C17 H17C 109.5

loop_
_geom_bond_atom_site_label_1
_geom_bond_atom_site_label_2
_geom_bond_distance
F1 C3 1.361(4)
O1 C1 1.361(4)
O1 H1 0.8200
N1 C7 1.342(4)
N1 N2 1.349(4)
N2 C9 1.352(4)
N2 H2A 0.9515
N3 C13 1.373(3)
N3 C16 1.434(4)
N3 C17 1.443(4)
C1 C2 1.381(5)
C1 C6 1.394(4)
C2 C3 1.363(5)
C2 H2 0.99(3)
C3 C4 1.369(5)
C4 C5 1.389(5)
C4 H4 1.06(4)
C5 C6 1.395(4)
C5 H5 0.94(3)
C6 C7 1.455(4)
C7 C8 1.400(4)
C8 C9 1.380(4)
C8 H8 0.94(3)
C9 C10 1.456(4)
C10 C15 1.384(4)
C10 C11 1.396(4)
C11 C12 1.366(4)
C11 H11 0.89(3)
C12 C13 1.394(4)
C12 H12 0.89(3)
C13 C14 1.416(4)
C14 C15 1.366(4)
C14 H14 0.96(3)
C15 H3 0.96(3)
C16 H16A 0.9600
C16 H16B 0.9600
C16 H16C 0.9600
C17 H17A 0.9600
C17 H17B 0.9600
C17 H17C 0.9600
